data_7007345
loop_
_publ_author_name
'Kuhn, Pierre'
'S\'emeril, David'
'Jeunesse, Catherine'
'Matt, Dominique'
'Lutz, Pierre J.'
'Louis, R\'emy'
'Neuburger, Markus'

_publ_section_title
;
 Catalytic applications of keto-stabilised phosphorus ylides based on a
 macrocyclic scaffold: calixarenes with one or two pendant
 Ni(P,O)-subunits as ethylene oligomerisation and polymerisation
 catalysts.
;
_journal_issue 30
_journal_name_full 'Dalton transactions (Cambridge, England : 2003)'
_journal_page_first 3647
_journal_page_last 3659
_journal_paper_doi 10.1039/b603861a
_journal_year 2006
_chemical_formula_moiety 'C116 H108 Ni2 O6 P4'
_chemical_formula_sum 'C116 H108 Ni2 O6 P4'
_chemical_formula_weight 1839.32
_chemical_name_systematic
;
?
;
_space_group_IT_number 14
_symmetry_cell_setting monoclinic
_symmetry_space_group_name_Hall '-P 2ybc'
_symmetry_space_group_name_H-M 'P 1 21/c 1'
_atom_sites_solution_hydrogens geom
_atom_sites_solution_primary direct
_atom_sites_solution_secondary difmap
_audit_creation_method SHELXL-97
_cell_angle_alpha 90.00
_cell_angle_beta 98.181(3)
_cell_angle_gamma 90.00
_cell_formula_units_Z 4
_cell_length_a 18.498(2)
_cell_length_b 28.088(2)
_cell_length_c 18.725(2)
_cell_measurement_reflns_used 22595
_cell_measurement_temperature 173(2)
_cell_measurement_theta_max 30.034
_cell_measurement_theta_min 0.998
_cell_volume 9630.0(16)
_computing_cell_refinement 'Denzo (Nonius B.V., 1998)'
_computing_data_collection 'Collect (Nonius B.V., 1998)'
_computing_data_reduction 'Denzo (Nonius B.V., 1998)'
_computing_molecular_graphics 'PLATON 98 (Spek, 1998)'
_computing_publication_material 'SHELXL-97 (Sheldrick, 1997)'
_computing_structure_refinement 'SHELXL-97 (Sheldrick, 1997)'
_computing_structure_solution 'SHELXS-97 (Sheldrick, 1997)'
_diffrn_ambient_temperature 173(2)
_diffrn_measured_fraction_theta_full 0.994
_diffrn_measured_fraction_theta_max 0.994
_diffrn_measurement_device_type KappaCCD
_diffrn_measurement_method '\p scans'
_diffrn_radiation_monochromator graphite
_diffrn_radiation_source 'fine-focus sealed tube'
_diffrn_radiation_type MoK\a
_diffrn_radiation_wavelength 0.71073
_diffrn_reflns_av_R_equivalents 0.0000
_diffrn_reflns_av_sigmaI/netI 0.0741
_diffrn_reflns_limit_h_max 26
_diffrn_reflns_limit_h_min 0
_diffrn_reflns_limit_k_max 39
_diffrn_reflns_limit_k_min 0
_diffrn_reflns_limit_l_max 26
_diffrn_reflns_limit_l_min -26
_diffrn_reflns_number 28035
_diffrn_reflns_theta_full 30.05
_diffrn_reflns_theta_max 30.05
_diffrn_reflns_theta_min 1.32
_exptl_absorpt_coefficient_mu 0.514
_exptl_absorpt_correction_type none
_exptl_crystal_density_diffrn 1.269
_exptl_crystal_density_method 'not measured'
_exptl_crystal_description prism
_exptl_crystal_F_000 3872
_exptl_crystal_size_max 0.10
_exptl_crystal_size_mid 0.10
_exptl_crystal_size_min 0.10
_refine_diff_density_max 2.051
_refine_diff_density_min -1.094
_refine_diff_density_rms 0.129
_refine_ls_extinction_method none
_refine_ls_goodness_of_fit_ref 0.943
_refine_ls_hydrogen_treatment mixed
_refine_ls_matrix_type full
_refine_ls_number_parameters 1137
_refine_ls_number_reflns 28035
_refine_ls_number_restraints 0
_refine_ls_restrained_S_all 0.943
_refine_ls_R_factor_all 0.1394
_refine_ls_R_factor_gt 0.0839
_refine_ls_shift/su_max 0.006
_refine_ls_shift/su_mean 0.000
_refine_ls_structure_factor_coef Fsqd
_refine_ls_weighting_details 'calc w=1/[\s^2^(Fo^2^)+(0.1373P)^2^+17.6089P] where P=(Fo^2^+2Fc^2^)/3'
_refine_ls_weighting_scheme calc
_refine_ls_wR_factor_gt 0.2162
_refine_ls_wR_factor_ref 0.2572
_reflns_number_gt 17204
_reflns_number_total 28035
_reflns_threshold_expression >2sigma(I)
_cod_data_source_file b603861a.txt
_cod_data_source_block shelxl
_cod_original_sg_symbol_H-M 'P 21/C'
_cod_database_code 7007345

loop_
_symmetry_equiv_pos_as_xyz
'x, y, z'
'-x, y+1/2, -z+1/2'
'-x, -y, -z'
'x, -y-1/2, z-1/2'

loop_
_atom_site_label
_atom_site_type_symbol
_atom_site_fract_x
_atom_site_fract_y
_atom_site_fract_z
_atom_site_U_iso_or_equiv
_atom_site_adp_type
_atom_site_occupancy
_atom_site_symmetry_multiplicity
_atom_site_calc_flag
_atom_site_refinement_flags
_atom_site_disorder_assembly
_atom_site_disorder_group
Ni1 Ni 0.46256(2) 0.156919(14) 0.68496(2) 0.02618(11) Uani 1 1 d . . .
Ni2 Ni -0.01033(3) 0.162596(19) 0.66838(3) 0.04179(14) Uani 1 1 d . . .
P1 P 0.44476(5) 0.21135(3) 0.76306(4) 0.02673(18) Uani 1 1 d . . .
P2 P 0.47552(5) 0.09892(3) 0.60681(5) 0.03085(19) Uani 1 1 d . . .
P3 P -0.03246(6) 0.20950(4) 0.75439(5) 0.0411(2) Uani 1 1 d . . .
P4 P 0.00298(6) 0.11075(4) 0.58319(5) 0.0431(2) Uani 1 1 d . . .
O1 O 0.36194(14) -0.01166(9) 1.01909(15) 0.0417(6) Uani 1 1 d . . .
O2 O 0.14027(13) -0.00811(9) 1.01494(15) 0.0403(6) Uani 1 1 d . . .
O3 O 0.25244(14) 0.11035(9) 1.00664(12) 0.0352(5) Uani 1 1 d . . .
O4 O 0.23344(19) 0.00736(11) 0.8712(3) 0.0836(14) Uani 1 1 d . . .
O6 O 0.44443(13) 0.11141(8) 0.75679(12) 0.0305(5) Uani 1 1 d . . .
O5 O 0.02332(15) 0.11763(10) 0.74221(14) 0.0413(6) Uani 1 1 d . . .
C1 C 0.43225(19) 0.17462(12) 0.83603(17) 0.0299(7) Uani 1 1 d . . .
H1 H 0.4258 0.1865 0.8822 0.036 Uiso 1 1 calc . . .
C2 C 0.43272(16) 0.12702(11) 0.81997(17) 0.0258(6) Uani 1 1 d . . .
C3 C 0.41784(17) 0.09014(11) 0.87320(18) 0.0280(6) Uani 1 1 d . . .
C4 C 0.41474(18) 0.10180(12) 0.94534(18) 0.0310(7) Uani 1 1 d . . .
H4 H 0.4248 0.1336 0.9608 0.037 Uiso 1 1 calc . . .
C5 C 0.39753(18) 0.06861(13) 0.99511(19) 0.0326(7) Uani 1 1 d . . .
C6 C 0.38297(18) 0.02198(13) 0.9719(2) 0.0358(8) Uani 1 1 d . . .
C7 C 0.38564(19) 0.00880(12) 0.9005(2) 0.0367(8) Uani 1 1 d . . .
C8 C 0.40378(18) 0.04301(12) 0.8516(2) 0.0325(7) Uani 1 1 d . . .
H8 H 0.4066 0.0341 0.8032 0.039 Uiso 1 1 calc . . .
C9 C 0.3727(2) -0.04209(13) 0.8760(3) 0.0512(11) Uani 1 1 d . . .
H9A H 0.4110 -0.0618 0.9042 0.061 Uiso 1 1 calc . . .
H9B H 0.3809 -0.0438 0.8250 0.061 Uiso 1 1 calc . . .
C10 C 0.2994(2) -0.06565(12) 0.8810(2) 0.0370(8) Uani 1 1 d . . .
C11 C 0.2979(2) -0.11484(13) 0.8910(3) 0.0449(9) Uani 1 1 d . . .
H11 H 0.3421 -0.1325 0.8940 0.054 Uiso 1 1 calc . . .
C12 C 0.2338(2) -0.13812(13) 0.8966(3) 0.0593(13) Uani 1 1 d . . .
H12 H 0.2341 -0.1715 0.9044 0.071 Uiso 1 1 calc . . .
C13 C 0.1691(2) -0.11353(14) 0.8910(3) 0.0510(11) Uani 1 1 d . . .
H13 H 0.1252 -0.1302 0.8953 0.061 Uiso 1 1 calc . . .
C14 C 0.1669(2) -0.06468(12) 0.8793(2) 0.0370(8) Uani 1 1 d . . .
C15 C 0.2331(2) -0.04157(12) 0.8752(2) 0.0386(8) Uani 1 1 d . . .
C16 C 0.0935(2) -0.03965(14) 0.8696(3) 0.0519(11) Uani 1 1 d . . .
H16A H 0.0601 -0.0590 0.8947 0.062 Uiso 1 1 calc . . .
H16B H 0.0742 -0.0406 0.8175 0.062 Uiso 1 1 calc . . .
C17 C 0.08759(18) 0.01157(12) 0.8945(2) 0.0361(8) Uani 1 1 d . . .
C18 C 0.05880(19) 0.04587(13) 0.8448(2) 0.0343(7) Uani 1 1 d . . .
H18 H 0.0440 0.0367 0.7960 0.041 Uiso 1 1 calc . . .
C19 C 0.05114(18) 0.09321(12) 0.86459(19) 0.0314(7) Uani 1 1 d . . .
C20 C 0.07280(19) 0.10557(12) 0.93658(19) 0.0327(7) Uani 1 1 d . . .
H20 H 0.0680 0.1377 0.9509 0.039 Uiso 1 1 calc . . .
C21 C 0.10115(18) 0.07239(13) 0.9880(2) 0.0335(7) Uani 1 1 d . . .
C22 C 0.10832(17) 0.02518(13) 0.9658(2) 0.0337(7) Uani 1 1 d . . .
C23 C 0.1210(2) 0.08801(15) 1.0656(2) 0.0420(9) Uani 1 1 d . . .
H23A H 0.1145 0.1230 1.0674 0.050 Uiso 1 1 calc . . .
H23B H 0.0854 0.0735 1.0939 0.050 Uiso 1 1 calc . . .
C24 C 0.1968(2) 0.07636(13) 1.10292(18) 0.0352(7) Uani 1 1 d . . .
C25 C 0.2058(2) 0.05489(14) 1.17113(19) 0.0394(8) Uani 1 1 d . . .
H25 H 0.1640 0.0482 1.1935 0.047 Uiso 1 1 calc . . .
C26 C 0.2735(2) 0.04331(14) 1.20631(18) 0.0403(8) Uani 1 1 d . . .
H26 H 0.2783 0.0294 1.2530 0.048 Uiso 1 1 calc . . .
C27 C 0.3352(2) 0.05197(14) 1.17370(18) 0.0374(8) Uani 1 1 d . . .
H27 H 0.3820 0.0430 1.1975 0.045 Uiso 1 1 calc . . .
C28 C 0.3286(2) 0.07384(13) 1.10582(18) 0.0357(8) Uani 1 1 d . . .
C29 C 0.2594(2) 0.08708(12) 1.07274(17) 0.0331(7) Uani 1 1 d . . .
C30 C 0.3963(2) 0.08505(16) 1.0724(2) 0.0441(9) Uani 1 1 d . . .
H30A H 0.4387 0.0706 1.1030 0.053 Uiso 1 1 calc . . .
H30B H 0.4035 0.1200 1.0740 0.053 Uiso 1 1 calc . . .
C31 C 0.02271(19) 0.12962(13) 0.80937(19) 0.0344(7) Uani 1 1 d . . .
C32 C -0.0025(2) 0.17285(14) 0.8285(2) 0.0422(9) Uani 1 1 d . . .
H32 H -0.0037 0.1821 0.8771 0.051 Uiso 1 1 calc . . .
C33 C 0.35947(19) 0.24463(12) 0.73962(18) 0.0324(7) Uani 1 1 d . . .
C34 C 0.3537(2) 0.29287(13) 0.7245(2) 0.0415(9) Uani 1 1 d . . .
H34 H 0.3965 0.3118 0.7265 0.050 Uiso 1 1 calc . . .
C35 C 0.2847(3) 0.31389(15) 0.7063(2) 0.0511(11) Uani 1 1 d . . .
H35 H 0.2812 0.3470 0.6959 0.061 Uiso 1 1 calc . . .
C36 C 0.2225(2) 0.28707(18) 0.7033(3) 0.0562(12) Uani 1 1 d . . .
H36 H 0.1760 0.3015 0.6905 0.067 Uiso 1 1 calc . . .
C37 C 0.2275(3) 0.2393(2) 0.7190(4) 0.0708(15) Uani 1 1 d . . .
H37 H 0.1844 0.2207 0.7174 0.085 Uiso 1 1 calc . . .
C38 C 0.2956(2) 0.21805(16) 0.7372(3) 0.0571(12) Uani 1 1 d . . .
H38 H 0.2986 0.1850 0.7480 0.069 Uiso 1 1 calc . . .
C39 C 0.51370(19) 0.25622(12) 0.79324(19) 0.0311(7) Uani 1 1 d . . .
C40 C 0.5327(2) 0.29216(12) 0.7477(2) 0.0374(8) Uani 1 1 d . . .
H40 H 0.5103 0.2934 0.6988 0.045 Uiso 1 1 calc . . .
C41 C 0.5846(2) 0.32622(14) 0.7740(2) 0.0461(9) Uani 1 1 d . . .
H41 H 0.5971 0.3507 0.7431 0.055 Uiso 1 1 calc . . .
C42 C 0.6176(3) 0.32453(16) 0.8447(3) 0.0550(11) Uani 1 1 d . . .
H42 H 0.6527 0.3479 0.8624 0.066 Uiso 1 1 calc . . .
C43 C 0.5998(3) 0.28902(17) 0.8895(3) 0.0562(11) Uani 1 1 d . . .
H43 H 0.6230 0.2878 0.9381 0.067 Uiso 1 1 calc . . .
C44 C 0.5483(2) 0.25511(14) 0.8643(2) 0.0430(9) Uani 1 1 d . . .
H44 H 0.5363 0.2308 0.8958 0.052 Uiso 1 1 calc . . .
C45 C 0.4888(2) 0.20575(12) 0.62385(17) 0.0316(7) Uani 1 1 d . . .
C46 C 0.5622(2) 0.21440(14) 0.6191(2) 0.0422(9) Uani 1 1 d . . .
H46 H 0.5983 0.1937 0.6432 0.051 Uiso 1 1 calc . . .
C47 C 0.5838(3) 0.25293(18) 0.5797(2) 0.0566(12) Uani 1 1 d . . .
H47 H 0.6340 0.2586 0.5775 0.068 Uiso 1 1 calc . . .
C48 C 0.5308(4) 0.28284(16) 0.5439(2) 0.0621(14) Uani 1 1 d . . .
H48 H 0.5451 0.3094 0.5179 0.075 Uiso 1 1 calc . . .
C49 C 0.4584(3) 0.27439(16) 0.5457(2) 0.0571(12) Uani 1 1 d . . .
H49 H 0.4224 0.2944 0.5198 0.069 Uiso 1 1 calc . . .
C50 C 0.4375(2) 0.23636(14) 0.5857(2) 0.0419(9) Uani 1 1 d . . .
H50 H 0.3870 0.2310 0.5871 0.050 Uiso 1 1 calc . . .
C51 C 0.4389(2) 0.10299(13) 0.51074(19) 0.0346(7) Uani 1 1 d . . .
C52 C 0.4011(2) 0.06553(14) 0.4741(2) 0.0444(9) Uani 1 1 d . . .
H52 H 0.3949 0.0367 0.4989 0.053 Uiso 1 1 calc . . .
C53 C 0.3724(3) 0.06964(16) 0.4018(2) 0.0497(10) Uani 1 1 d . . .
H53 H 0.3468 0.0436 0.3775 0.060 Uiso 1 1 calc . . .
C54 C 0.3809(3) 0.11106(18) 0.3651(2) 0.0587(12) Uani 1 1 d . . .
H54 H 0.3601 0.1142 0.3160 0.070 Uiso 1 1 calc . . .
C55 C 0.4195(4) 0.14787(17) 0.3999(2) 0.0678(15) Uani 1 1 d . . .
H55 H 0.4264 0.1763 0.3744 0.081 Uiso 1 1 calc . . .
C56 C 0.4489(3) 0.14400(16) 0.4725(2) 0.0566(12) Uani 1 1 d . . .
H56 H 0.4760 0.1697 0.4959 0.068 Uiso 1 1 calc . . .
C57 C 0.5713(2) 0.08469(14) 0.6076(2) 0.0418(9) Uani 1 1 d . . .
C58 C 0.6013(3) 0.0723(2) 0.5464(3) 0.0597(12) Uani 1 1 d . . .
H58 H 0.5719 0.0722 0.5005 0.072 Uiso 1 1 calc . . .
C59 C 0.6741(3) 0.0600(3) 0.5526(4) 0.0832(18) Uani 1 1 d . . .
H59 H 0.6941 0.0508 0.5108 0.100 Uiso 1 1 calc . . .
C60 C 0.7175(3) 0.0609(3) 0.6173(4) 0.088(2) Uani 1 1 d . . .
H60 H 0.7679 0.0532 0.6204 0.105 Uiso 1 1 calc . . .
C61 C 0.6886(3) 0.0729(2) 0.6784(3) 0.0750(16) Uani 1 1 d . . .
H61 H 0.7187 0.0728 0.7240 0.090 Uiso 1 1 calc . . .
C62 C 0.6161(3) 0.08511(18) 0.6738(3) 0.0579(12) Uani 1 1 d . . .
H62 H 0.5965 0.0939 0.7161 0.069 Uiso 1 1 calc . . .
C63 C -0.1289(2) 0.22168(15) 0.7565(2) 0.0431(9) Uani 1 1 d . . .
C64 C -0.1638(3) 0.26457(18) 0.7358(3) 0.0649(14) Uani 1 1 d . . .
H64 H -0.1368 0.2903 0.7198 0.078 Uiso 1 1 calc . . .
C65 C -0.2383(3) 0.26981(19) 0.7383(3) 0.0699(15) Uani 1 1 d . . .
H65 H -0.2615 0.2991 0.7240 0.084 Uiso 1 1 calc . . .
C66 C -0.2785(3) 0.23356(19) 0.7611(3) 0.0646(13) Uani 1 1 d . . .
H66 H -0.3285 0.2377 0.7662 0.078 Uiso 1 1 calc . . .
C67 C -0.2446(4) 0.1922(3) 0.7760(7) 0.135(4) Uani 1 1 d . . .
H67 H -0.2723 0.1657 0.7885 0.162 Uiso 1 1 calc . . .
C68 C -0.1709(3) 0.1861(2) 0.7739(5) 0.112(3) Uani 1 1 d . . .
H68 H -0.1495 0.1558 0.7852 0.135 Uiso 1 1 calc . . .
C69 C 0.0142(2) 0.26636(15) 0.7680(2) 0.0476(10) Uani 1 1 d . . .
C70 C 0.0657(3) 0.27388(17) 0.8289(3) 0.0587(12) Uani 1 1 d . . .
H70 H 0.0752 0.2492 0.8636 0.070 Uiso 1 1 calc . . .
C71 C 0.1027(3) 0.3158(2) 0.8400(4) 0.0737(16) Uani 1 1 d . . .
H71 H 0.1361 0.3202 0.8829 0.088 Uiso 1 1 calc . . .
C72 C 0.0921(3) 0.35186(19) 0.7895(4) 0.0750(16) Uani 1 1 d . . .
H72 H 0.1191 0.3806 0.7969 0.090 Uiso 1 1 calc . . .
C73 C 0.0420(3) 0.34575(17) 0.7283(4) 0.0692(15) Uani 1 1 d . . .
H73 H 0.0339 0.3706 0.6937 0.083 Uiso 1 1 calc . . .
C74 C 0.0032(3) 0.30350(17) 0.7170(3) 0.0554(11) Uani 1 1 d . . .
H74 H -0.0310 0.2996 0.6746 0.066 Uiso 1 1 calc . . .
C75 C -0.0406(4) 0.20972(19) 0.5984(2) 0.0716(16) Uani 1 1 d . . .
C76 C 0.0112(5) 0.2386(2) 0.5715(3) 0.096(2) Uani 1 1 d . . .
H76 H 0.0615 0.2342 0.5889 0.115 Uiso 1 1 calc . . .
C77 C -0.0093(9) 0.2731(3) 0.5203(5) 0.166(6) Uani 1 1 d . . .
H77 H 0.0266 0.2918 0.5021 0.199 Uiso 1 1 calc . . .
C78 C -0.0812(10) 0.2801(4) 0.4961(5) 0.208(9) Uani 1 1 d . . .
H78 H -0.0949 0.3045 0.4617 0.249 Uiso 1 1 calc . . .
C79 C -0.1355(7) 0.2526(5) 0.5199(4) 0.182(7) Uani 1 1 d . . .
H79 H -0.1856 0.2574 0.5016 0.219 Uiso 1 1 calc . . .
C80 C -0.1135(4) 0.2167(3) 0.5731(3) 0.115(3) Uani 1 1 d . . .
H80 H -0.1494 0.1976 0.5910 0.138 Uiso 1 1 calc . . .
C81 C -0.0628(3) 0.1144(2) 0.5010(3) 0.0723(16) Uani 1 1 d . . .
C82 C -0.0505(3) 0.1470(2) 0.4475(2) 0.0588(12) Uani 1 1 d . . .
H82 H -0.0059 0.1643 0.4527 0.071 Uiso 1 1 calc . . .
C83 C -0.1013(4) 0.1545(3) 0.3876(3) 0.096(2) Uani 1 1 d . . .
H83 H -0.0913 0.1759 0.3510 0.116 Uiso 1 1 calc . . .
C84 C -0.1662(5) 0.1309(7) 0.3812(5) 0.218(8) Uani 1 1 d . . .
H84 H -0.2018 0.1359 0.3401 0.262 Uiso 1 1 calc . . .
C85 C -0.1801(6) 0.1001(8) 0.4336(6) 0.297(13) Uani 1 1 d . . .
H85 H -0.2264 0.0851 0.4297 0.357 Uiso 1 1 calc . . .
C86 C -0.1272(5) 0.0901(6) 0.4936(4) 0.212(8) Uani 1 1 d . . .
H86 H -0.1363 0.0669 0.5281 0.254 Uiso 1 1 calc . . .
C87 C -0.0059(3) 0.05166(16) 0.6180(2) 0.099(3) Uani 1 1 d G . .
C88 C -0.0634(3) 0.0438(2) 0.6569(2) 0.158(5) Uani 1 1 d G . .
H88 H -0.0979 0.0684 0.6610 0.190 Uiso 1 1 calc . . .
C89 C -0.0705(4) 0.0001(3) 0.6898(3) 0.296(13) Uani 1 1 d G . .
H89 H -0.1098 -0.0053 0.7164 0.355 Uiso 1 1 calc . . .
C90 C -0.0201(5) -0.0359(2) 0.6838(3) 0.309(15) Uani 1 1 d G . .
H90 H -0.0249 -0.0658 0.7063 0.371 Uiso 1 1 calc . . .
C91 C 0.0374(5) -0.02803(17) 0.6449(3) 0.273(12) Uani 1 1 d G . .
H91 H 0.0719 -0.0526 0.6408 0.328 Uiso 1 1 calc . . .
C92 C 0.0445(4) 0.01572(17) 0.6120(2) 0.156(5) Uani 1 1 d G . .
H92 H 0.0838 0.0211 0.5854 0.188 Uiso 1 1 calc . . .
C93 C 0.0904(2) 0.11335(16) 0.5493(2) 0.0468(10) Uani 1 1 d . . .
C94 C 0.1061(3) 0.0866(2) 0.4911(3) 0.0766(17) Uani 1 1 d . . .
H94 H 0.0705 0.0658 0.4665 0.092 Uiso 1 1 calc . . .
C95 C 0.1743(5) 0.0906(4) 0.4692(3) 0.115(3) Uani 1 1 d . . .
H95 H 0.1852 0.0719 0.4298 0.138 Uiso 1 1 calc . . .
C96 C 0.2262(4) 0.1207(4) 0.5029(4) 0.125(4) Uani 1 1 d . . .
H96 H 0.2726 0.1229 0.4869 0.150 Uiso 1 1 calc . . .
C97 C 0.2113(3) 0.1476(3) 0.5593(4) 0.097(2) Uani 1 1 d . . .
H97 H 0.2469 0.1690 0.5824 0.117 Uiso 1 1 calc . . .
C98 C 0.1434(3) 0.1434(2) 0.5832(3) 0.0608(12) Uani 1 1 d . . .
H98 H 0.1335 0.1617 0.6235 0.073 Uiso 1 1 calc . . .
C99 C 0.4352(2) 0.04310(13) 0.6317(2) 0.0407(9) Uani 1 1 d . . .
C100 C 0.3603(3) 0.04275(15) 0.6345(3) 0.0509(10) Uani 1 1 d . . .
H100 H 0.3332 0.0715 0.6262 0.061 Uiso 1 1 calc . . .
C101 C 0.3247(3) 0.0014(2) 0.6493(3) 0.0715(15) Uani 1 1 d . . .
H101 H 0.2733 0.0015 0.6494 0.086 Uiso 1 1 calc . . .
C102 C 0.3638(4) -0.04014(19) 0.6637(3) 0.0763(16) Uani 1 1 d . . .
H102 H 0.3396 -0.0684 0.6750 0.092 Uiso 1 1 calc . . .
C103 C 0.4366(4) -0.04068(17) 0.6619(3) 0.0724(16) Uani 1 1 d . . .
H103 H 0.4631 -0.0695 0.6714 0.087 Uiso 1 1 calc . . .
C104 C 0.4739(3) 0.00107(15) 0.6461(3) 0.0550(11) Uani 1 1 d . . .
H104 H 0.5252 0.0004 0.6453 0.066 Uiso 1 1 calc . . .
C105 C 0.4229(3) -0.0300(2) 1.0699(3) 0.0714(16) Uani 1 1 d . . .
H10A H 0.4477 -0.0034 1.0982 0.086 Uiso 1 1 calc . . .
H10B H 0.4588 -0.0457 1.0432 0.086 Uiso 1 1 calc . . .
C106 C 0.3938(3) -0.0659(2) 1.1207(3) 0.0674(14) Uani 1 1 d . . .
H10C H 0.4311 -0.0713 1.1633 0.081 Uiso 1 1 calc . . .
H10D H 0.3496 -0.0528 1.1378 0.081 Uiso 1 1 calc . . .
C107 C 0.3759(4) -0.1109(2) 1.0840(4) 0.096(2) Uani 1 1 d . . .
H10E H 0.3382 -0.1056 1.0423 0.144 Uiso 1 1 calc . . .
H10F H 0.3577 -0.1333 1.1173 0.144 Uiso 1 1 calc . . .
H10G H 0.4198 -0.1240 1.0675 0.144 Uiso 1 1 calc . . .
C108 C 0.0922(3) -0.0327(3) 1.0544(5) 0.119(3) Uani 1 1 d . . .
H10H H 0.0569 -0.0517 1.0212 0.143 Uiso 1 1 calc . . .
H10I H 0.0645 -0.0097 1.0801 0.143 Uiso 1 1 calc . . .
C109 C 0.1376(4) -0.0659(3) 1.1091(7) 0.151(5) Uani 1 1 d . . .
H10J H 0.1758 -0.0471 1.1392 0.181 Uiso 1 1 calc . . .
H10K H 0.1055 -0.0802 1.1414 0.181 Uiso 1 1 calc . . .
C110 C 0.1670(9) -0.0983(6) 1.0771(9) 0.196(6) Uiso 1 1 d . . .
H11A H 0.1346 -0.1074 1.0332 0.294 Uiso 1 1 calc . . .
H11B H 0.1760 -0.1260 1.1089 0.294 Uiso 1 1 calc . . .
H11C H 0.2135 -0.0868 1.0642 0.294 Uiso 1 1 calc . . .
C111 C 0.2522(3) 0.16139(15) 1.0134(2) 0.0491(10) Uani 1 1 d . . .
H11D H 0.2979 0.1722 1.0430 0.059 Uiso 1 1 calc . . .
H11E H 0.2105 0.1716 1.0375 0.059 Uiso 1 1 calc . . .
C112 C 0.2459(2) 0.18279(15) 0.9385(2) 0.0487(10) Uani 1 1 d . . .
H11F H 0.2866 0.1712 0.9141 0.058 Uiso 1 1 calc . . .
H11G H 0.1995 0.1724 0.9098 0.058 Uiso 1 1 calc . . .
C113 C 0.2480(4) 0.23667(19) 0.9421(3) 0.0753(17) Uani 1 1 d . . .
H11H H 0.2057 0.2483 0.9631 0.113 Uiso 1 1 calc . . .
H11I H 0.2465 0.2497 0.8934 0.113 Uiso 1 1 calc . . .
H11J H 0.2930 0.2469 0.9722 0.113 Uiso 1 1 calc . . .
C114 C 0.2270(3) 0.0253(3) 0.8026(5) 0.109(3) Uani 1 1 d . . .
H11K H 0.1814 0.0143 0.7732 0.131 Uiso 1 1 calc . . .
H11L H 0.2691 0.0160 0.7785 0.131 Uiso 1 1 calc . . .
C115 C 0.2255(3) 0.0833(2) 0.8157(4) 0.0778(18) Uani 1 1 d . . .
H11M H 0.1888 0.0914 0.8473 0.093 Uiso 1 1 calc . . .
H11N H 0.2739 0.0944 0.8390 0.093 Uiso 1 1 calc . . .
C116 C 0.2080(5) 0.1043(3) 0.7498(5) 0.109(3) Uani 1 1 d . . .
H11O H 0.2449 0.0962 0.7191 0.164 Uiso 1 1 calc . . .
H11P H 0.2064 0.1390 0.7558 0.164 Uiso 1 1 calc . . .
H11Q H 0.1600 0.0930 0.7272 0.164 Uiso 1 1 calc . . .

loop_
_atom_site_aniso_label
_atom_site_aniso_U_11
_atom_site_aniso_U_22
_atom_site_aniso_U_33
_atom_site_aniso_U_23
_atom_site_aniso_U_13
_atom_site_aniso_U_12
Ni1 0.0338(2) 0.0237(2) 0.0211(2) 0.00069(15) 0.00407(16) 0.00229(16)
Ni2 0.0480(3) 0.0492(3) 0.0298(2) 0.0061(2) 0.0109(2) 0.0101(2)
P1 0.0351(4) 0.0222(4) 0.0232(4) 0.0016(3) 0.0055(3) 0.0018(3)
P2 0.0393(5) 0.0287(4) 0.0246(4) -0.0022(3) 0.0047(3) 0.0039(4)
P3 0.0484(6) 0.0429(5) 0.0330(5) 0.0068(4) 0.0095(4) 0.0150(4)
P4 0.0523(6) 0.0477(6) 0.0283(5) 0.0017(4) 0.0025(4) -0.0144(5)
O1 0.0348(13) 0.0387(14) 0.0543(17) 0.0222(12) 0.0158(12) 0.0029(11)
O2 0.0298(12) 0.0387(14) 0.0530(16) 0.0133(12) 0.0076(11) 0.0028(11)
O3 0.0426(13) 0.0404(14) 0.0221(11) 0.0095(10) 0.0029(10) -0.0025(11)
O4 0.058(2) 0.0272(15) 0.177(4) 0.034(2) 0.056(2) 0.0124(14)
O6 0.0423(13) 0.0249(11) 0.0253(11) 0.0007(9) 0.0080(10) 0.0005(10)
O5 0.0516(15) 0.0433(15) 0.0286(13) -0.0001(11) 0.0045(11) 0.0121(12)
C1 0.0391(17) 0.0286(16) 0.0226(15) 0.0011(12) 0.0070(13) 0.0015(14)
C2 0.0249(14) 0.0273(15) 0.0247(15) 0.0014(12) 0.0013(11) -0.0008(12)
C3 0.0274(15) 0.0262(15) 0.0304(16) 0.0045(12) 0.0046(12) 0.0009(12)
C4 0.0305(16) 0.0316(17) 0.0307(17) 0.0057(13) 0.0037(13) 0.0003(13)
C5 0.0259(15) 0.0397(19) 0.0319(17) 0.0123(14) 0.0033(13) -0.0006(14)
C6 0.0245(15) 0.0372(19) 0.047(2) 0.0143(16) 0.0113(14) 0.0045(14)
C7 0.0287(16) 0.0280(17) 0.056(2) 0.0082(16) 0.0137(15) 0.0031(13)
C8 0.0305(16) 0.0273(16) 0.0416(19) 0.0035(14) 0.0112(14) 0.0024(13)
C9 0.048(2) 0.0253(18) 0.087(3) 0.0038(19) 0.033(2) 0.0032(16)
C10 0.0425(19) 0.0243(16) 0.047(2) 0.0026(14) 0.0141(16) 0.0018(14)
C11 0.046(2) 0.0234(17) 0.065(3) 0.0001(17) 0.0090(19) 0.0044(16)
C12 0.052(2) 0.0187(17) 0.106(4) 0.003(2) 0.006(2) -0.0030(17)
C13 0.044(2) 0.0246(18) 0.084(3) -0.0066(19) 0.007(2) -0.0093(16)
C14 0.0399(19) 0.0266(17) 0.043(2) -0.0040(14) 0.0012(15) -0.0014(14)
C15 0.046(2) 0.0229(16) 0.050(2) 0.0065(15) 0.0177(17) 0.0012(15)
C16 0.0332(19) 0.0305(19) 0.088(3) -0.006(2) -0.004(2) -0.0040(16)
C17 0.0236(15) 0.0279(17) 0.057(2) -0.0016(15) 0.0060(15) -0.0021(13)
C18 0.0291(16) 0.0345(18) 0.0379(19) -0.0064(14) 0.0001(14) -0.0022(14)
C19 0.0277(15) 0.0318(17) 0.0349(18) -0.0012(14) 0.0050(13) -0.0005(13)
C20 0.0361(17) 0.0303(17) 0.0319(17) 0.0004(13) 0.0059(14) 0.0009(14)
C21 0.0264(15) 0.0386(19) 0.0371(18) 0.0044(14) 0.0099(13) 0.0007(14)
C22 0.0208(14) 0.0333(18) 0.047(2) 0.0079(15) 0.0058(13) 0.0000(13)
C23 0.043(2) 0.054(2) 0.0300(18) 0.0076(16) 0.0115(15) 0.0103(18)
C24 0.0436(19) 0.0370(19) 0.0253(16) 0.0024(14) 0.0053(14) -0.0006(15)
C25 0.050(2) 0.045(2) 0.0245(17) 0.0047(15) 0.0107(15) -0.0024(17)
C26 0.057(2) 0.043(2) 0.0194(15) 0.0058(14) 0.0026(15) -0.0041(17)
C27 0.046(2) 0.043(2) 0.0213(16) 0.0066(14) -0.0017(14) -0.0053(16)
C28 0.0420(19) 0.0401(19) 0.0230(16) 0.0022(14) -0.0019(14) -0.0079(16)
C29 0.0450(19) 0.0332(17) 0.0208(15) 0.0044(13) 0.0041(13) -0.0037(15)
C30 0.0382(19) 0.063(3) 0.0290(18) 0.0152(17) -0.0019(15) -0.0164(18)
C31 0.0318(17) 0.0391(19) 0.0324(18) 0.0015(14) 0.0046(14) 0.0060(14)
C32 0.056(2) 0.040(2) 0.0309(18) 0.0049(15) 0.0052(16) 0.0142(18)
C33 0.0382(17) 0.0318(17) 0.0264(16) -0.0004(13) 0.0019(13) 0.0072(14)
C34 0.053(2) 0.0322(18) 0.038(2) 0.0031(15) 0.0010(17) 0.0062(16)
C35 0.066(3) 0.043(2) 0.042(2) 0.0011(18) -0.003(2) 0.024(2)
C36 0.048(2) 0.059(3) 0.058(3) -0.004(2) -0.004(2) 0.023(2)
C37 0.043(2) 0.068(3) 0.097(4) 0.001(3) -0.003(3) 0.005(2)
C38 0.046(2) 0.039(2) 0.082(4) 0.001(2) -0.003(2) 0.0049(19)
C39 0.0384(17) 0.0246(15) 0.0309(17) -0.0014(13) 0.0068(14) -0.0003(13)
C40 0.054(2) 0.0273(17) 0.0320(18) -0.0018(13) 0.0098(16) -0.0027(16)
C41 0.060(3) 0.0305(19) 0.050(2) 0.0011(17) 0.015(2) -0.0070(18)
C42 0.055(3) 0.043(2) 0.066(3) -0.002(2) 0.004(2) -0.016(2)
C43 0.064(3) 0.053(3) 0.046(2) 0.001(2) -0.009(2) -0.014(2)
C44 0.054(2) 0.0346(19) 0.039(2) 0.0055(16) 0.0007(17) -0.0063(17)
C45 0.0452(19) 0.0280(16) 0.0224(15) -0.0005(12) 0.0077(13) -0.0015(14)
C46 0.051(2) 0.043(2) 0.0330(19) -0.0052(16) 0.0089(16) -0.0068(18)
C47 0.071(3) 0.060(3) 0.044(2) -0.009(2) 0.023(2) -0.022(2)
C48 0.115(4) 0.041(2) 0.034(2) 0.0051(18) 0.024(2) -0.015(3)
C49 0.098(4) 0.042(2) 0.032(2) 0.0115(17) 0.013(2) 0.007(2)
C50 0.060(2) 0.039(2) 0.0270(17) 0.0047(15) 0.0066(16) 0.0068(18)
C51 0.0403(18) 0.0357(18) 0.0277(17) -0.0046(14) 0.0042(14) 0.0030(15)
C52 0.055(2) 0.037(2) 0.038(2) -0.0024(16) -0.0035(17) -0.0004(18)
C53 0.060(3) 0.048(2) 0.037(2) -0.0075(18) -0.0061(18) -0.008(2)
C54 0.083(3) 0.061(3) 0.028(2) -0.0023(19) -0.005(2) 0.000(3)
C55 0.124(5) 0.046(2) 0.029(2) 0.0030(18) -0.001(2) -0.017(3)
C56 0.094(4) 0.044(2) 0.030(2) -0.0038(17) 0.002(2) -0.019(2)
C57 0.043(2) 0.042(2) 0.040(2) -0.0017(16) 0.0027(16) 0.0063(17)
C58 0.046(2) 0.084(4) 0.051(3) -0.012(2) 0.013(2) 0.005(2)
C59 0.051(3) 0.117(5) 0.086(4) -0.014(4) 0.027(3) 0.010(3)
C60 0.043(3) 0.113(5) 0.108(5) -0.007(4) 0.011(3) 0.017(3)
C61 0.058(3) 0.082(4) 0.076(4) -0.008(3) -0.017(3) 0.014(3)
C62 0.055(3) 0.066(3) 0.049(3) -0.008(2) -0.005(2) 0.017(2)
C63 0.049(2) 0.043(2) 0.038(2) 0.0000(16) 0.0061(17) 0.0104(18)
C64 0.058(3) 0.050(3) 0.090(4) 0.016(3) 0.022(3) 0.012(2)
C65 0.056(3) 0.056(3) 0.097(4) 0.010(3) 0.011(3) 0.019(2)
C66 0.042(2) 0.061(3) 0.090(4) -0.001(3) 0.007(2) 0.004(2)
C67 0.060(4) 0.072(4) 0.277(12) 0.064(6) 0.039(5) 0.005(3)
C68 0.066(4) 0.054(3) 0.222(10) 0.056(5) 0.036(5) 0.019(3)
C69 0.049(2) 0.044(2) 0.052(2) 0.0077(18) 0.0150(19) 0.0164(18)
C70 0.053(3) 0.050(3) 0.070(3) 0.007(2) 0.000(2) 0.011(2)
C71 0.064(3) 0.060(3) 0.091(4) -0.003(3) -0.005(3) 0.013(3)
C72 0.072(3) 0.047(3) 0.104(5) -0.007(3) 0.004(3) 0.008(3)
C73 0.080(4) 0.041(3) 0.091(4) 0.014(3) 0.027(3) 0.017(2)
C74 0.061(3) 0.049(3) 0.058(3) 0.008(2) 0.014(2) 0.016(2)
C75 0.118(5) 0.067(3) 0.033(2) 0.018(2) 0.022(3) 0.038(3)
C76 0.180(7) 0.058(3) 0.061(4) 0.017(3) 0.057(4) 0.018(4)
C77 0.338(17) 0.081(5) 0.103(7) 0.050(5) 0.121(9) 0.074(8)
C78 0.38(2) 0.176(11) 0.089(6) 0.080(7) 0.125(10) 0.196(13)
C79 0.248(13) 0.244(13) 0.064(5) 0.053(6) 0.056(6) 0.194(11)
C80 0.131(6) 0.171(8) 0.043(3) 0.027(4) 0.015(3) 0.099(6)
C81 0.061(3) 0.119(5) 0.035(2) 0.009(3) 0.002(2) -0.033(3)
C82 0.055(3) 0.084(4) 0.035(2) 0.005(2) 0.0029(19) 0.004(2)
C83 0.067(4) 0.169(7) 0.050(3) 0.029(4) 0.000(3) 0.002(4)
C84 0.091(6) 0.48(2) 0.072(5) 0.099(10) -0.031(4) -0.094(10)
C85 0.130(8) 0.62(3) 0.119(8) 0.160(13) -0.070(6) -0.230(14)
C86 0.142(8) 0.416(19) 0.061(4) 0.079(8) -0.040(5) -0.191(11)
C87 0.190(7) 0.059(3) 0.035(3) 0.011(2) -0.032(3) -0.069(4)
C88 0.221(10) 0.194(9) 0.044(3) 0.041(4) -0.032(4) -0.174(8)
C89 0.45(2) 0.304(18) 0.090(7) 0.099(9) -0.122(10) -0.34(2)
C90 0.65(4) 0.126(9) 0.090(7) 0.066(6) -0.167(13) -0.233(15)
C91 0.63(3) 0.049(4) 0.087(7) 0.019(4) -0.123(12) -0.073(10)
C92 0.353(15) 0.039(3) 0.053(4) 0.006(3) -0.054(6) -0.025(6)
C93 0.053(2) 0.054(2) 0.032(2) 0.0035(17) 0.0044(17) 0.014(2)
C94 0.091(4) 0.096(4) 0.041(3) -0.007(3) 0.004(3) 0.046(3)
C95 0.116(6) 0.186(9) 0.045(3) 0.008(4) 0.016(4) 0.103(6)
C96 0.071(4) 0.248(11) 0.060(4) 0.044(5) 0.021(3) 0.080(6)
C97 0.048(3) 0.160(7) 0.084(5) 0.034(5) 0.009(3) 0.005(4)
C98 0.053(3) 0.079(3) 0.051(3) 0.008(2) 0.011(2) 0.002(2)
C99 0.061(2) 0.0308(18) 0.0287(18) -0.0046(14) 0.0022(16) -0.0002(17)
C100 0.058(3) 0.037(2) 0.058(3) -0.0033(19) 0.011(2) -0.0102(19)
C101 0.077(3) 0.059(3) 0.078(4) -0.008(3) 0.009(3) -0.028(3)
C102 0.101(5) 0.047(3) 0.079(4) -0.003(3) 0.007(3) -0.026(3)
C103 0.112(5) 0.031(2) 0.072(4) 0.004(2) 0.007(3) 0.000(3)
C104 0.078(3) 0.032(2) 0.054(3) 0.0024(18) 0.007(2) 0.007(2)
C105 0.049(3) 0.077(4) 0.091(4) 0.047(3) 0.020(3) 0.019(2)
C106 0.079(3) 0.064(3) 0.061(3) 0.021(3) 0.018(3) 0.021(3)
C107 0.090(5) 0.074(4) 0.120(6) -0.008(4) 0.004(4) -0.003(4)
C108 0.043(3) 0.127(6) 0.194(8) 0.126(6) 0.037(4) 0.021(3)
C109 0.099(5) 0.116(6) 0.261(12) 0.126(8) 0.106(7) 0.048(5)
C111 0.068(3) 0.040(2) 0.037(2) 0.0107(17) 0.0002(19) -0.006(2)
C112 0.059(3) 0.044(2) 0.040(2) 0.0148(18) -0.0014(18) -0.0063(19)
C113 0.103(4) 0.049(3) 0.065(3) 0.022(2) -0.015(3) -0.012(3)
C114 0.049(3) 0.101(5) 0.174(8) 0.096(5) 0.006(4) 0.003(3)
C115 0.047(3) 0.056(3) 0.128(6) 0.003(3) 0.005(3) 0.004(2)
C116 0.105(5) 0.088(5) 0.143(7) 0.028(5) 0.045(5) -0.017(4)

loop_
_atom_type_symbol
_atom_type_description
_atom_type_scat_dispersion_real
_atom_type_scat_dispersion_imag
_atom_type_scat_source
C C 0.0033 0.0016 'International Tables Vol C Tables 4.2.6.8 and 6.1.1.4'
H H 0.0000 0.0000 'International Tables Vol C Tables 4.2.6.8 and 6.1.1.4'
Ni Ni 0.3393 1.1124 'International Tables Vol C Tables 4.2.6.8 and 6.1.1.4'
P P 0.1023 0.0942 'International Tables Vol C Tables 4.2.6.8 and 6.1.1.4'
O O 0.0106 0.0060 'International Tables Vol C Tables 4.2.6.8 and 6.1.1.4'

loop_
_geom_angle_atom_site_label_1
_geom_angle_atom_site_label_2
_geom_angle_atom_site_label_3
_geom_angle
_geom_angle_site_symmetry_1
_geom_angle_site_symmetry_3
_geom_angle_publ_flag
C45 Ni1 O6 172.51(13) . . ?
C45 Ni1 P1 88.47(10) . . ?
O6 Ni1 P1 86.48(7) . . ?
C45 Ni1 P2 94.14(10) . . ?
O6 Ni1 P2 91.10(7) . . ?
P1 Ni1 P2 176.78(4) . . ?
C75 Ni2 O5 176.8(2) . . ?
C75 Ni2 P3 91.18(16) . . ?
O5 Ni2 P3 86.60(8) . . ?
C75 Ni2 P4 90.79(16) . . ?
O5 Ni2 P4 91.63(8) . . ?
P3 Ni2 P4 174.39(5) . . ?
C1 P1 C39 109.21(16) . . ?
C1 P1 C33 106.38(16) . . ?
C39 P1 C33 105.18(16) . . ?
C1 P1 Ni1 99.20(11) . . ?
C39 P1 Ni1 121.89(12) . . ?
C33 P1 Ni1 113.92(11) . . ?
C57 P2 C99 104.06(19) . . ?
C57 P2 C51 104.27(17) . . ?
C99 P2 C51 101.37(17) . . ?
C57 P2 Ni1 110.61(13) . . ?
C99 P2 Ni1 111.99(13) . . ?
C51 P2 Ni1 122.69(12) . . ?
C32 P3 C69 108.3(2) . . ?
C32 P3 C63 107.1(2) . . ?
C69 P3 C63 106.23(19) . . ?
C32 P3 Ni2 99.19(14) . . ?
C69 P3 Ni2 120.20(14) . . ?
C63 P3 Ni2 114.81(14) . . ?
C87 P4 C93 107.2(2) . . ?
C87 P4 C81 105.8(2) . . ?
C93 P4 C81 102.9(2) . . ?
C87 P4 Ni2 108.82(15) . . ?
C93 P4 Ni2 115.03(15) . . ?
C81 P4 Ni2 116.4(2) . . ?
C6 O1 C105 113.2(3) . . ?
C22 O2 C108 115.9(3) . . ?
C29 O3 C111 113.0(3) . . ?
C114 O4 C15 114.7(5) . . ?
C2 O6 Ni1 118.6(2) . . ?
C31 O5 Ni2 118.7(2) . . ?
C2 C1 P1 113.4(2) . . ?
C2 C1 H1 123.3 . . ?
P1 C1 H1 123.3 . . ?
O6 C2 C1 122.2(3) . . ?
O6 C2 C3 116.2(3) . . ?
C1 C2 C3 121.6(3) . . ?
C8 C3 C4 118.0(3) . . ?
C8 C3 C2 120.6(3) . . ?
C4 C3 C2 121.3(3) . . ?
C5 C4 C3 122.4(3) . . ?
C5 C4 H4 118.8 . . ?
C3 C4 H4 118.8 . . ?
C4 C5 C6 118.4(3) . . ?
C4 C5 C30 118.1(3) . . ?
C6 C5 C30 123.6(3) . . ?
O1 C6 C5 120.1(3) . . ?
O1 C6 C7 118.8(3) . . ?
C5 C6 C7 121.1(3) . . ?
C6 C7 C8 119.3(3) . . ?
C6 C7 C9 121.1(3) . . ?
C8 C7 C9 119.6(4) . . ?
C3 C8 C7 120.9(3) . . ?
C3 C8 H8 119.6 . . ?
C7 C8 H8 119.6 . . ?
C7 C9 C10 119.8(3) . . ?
C7 C9 H9A 107.4 . . ?
C10 C9 H9A 107.4 . . ?
C7 C9 H9B 107.4 . . ?
C10 C9 H9B 107.4 . . ?
H9A C9 H9B 106.9 . . ?
C15 C10 C11 117.3(3) . . ?
C15 C10 C9 124.5(3) . . ?
C11 C10 C9 118.2(3) . . ?
C12 C11 C10 121.1(4) . . ?
C12 C11 H11 119.5 . . ?
C10 C11 H11 119.5 . . ?
C11 C12 C13 120.5(4) . . ?
C11 C12 H12 119.7 . . ?
C13 C12 H12 119.7 . . ?
C12 C13 C14 121.0(4) . . ?
C12 C13 H13 119.5 . . ?
C14 C13 H13 119.5 . . ?
C13 C14 C15 117.4(3) . . ?
C13 C14 C16 118.9(3) . . ?
C15 C14 C16 123.7(3) . . ?
O4 C15 C10 118.7(3) . . ?
O4 C15 C14 118.5(3) . . ?
C10 C15 C14 122.6(3) . . ?
C14 C16 C17 120.2(3) . . ?
C14 C16 H16A 107.3 . . ?
C17 C16 H16A 107.3 . . ?
C14 C16 H16B 107.3 . . ?
C17 C16 H16B 107.3 . . ?
H16A C16 H16B 106.9 . . ?
C22 C17 C18 118.7(3) . . ?
C22 C17 C16 122.2(4) . . ?
C18 C17 C16 119.1(4) . . ?
C17 C18 C19 121.7(3) . . ?
C17 C18 H18 119.1 . . ?
C19 C18 H18 119.1 . . ?
C18 C19 C20 118.0(3) . . ?
C18 C19 C31 120.5(3) . . ?
C20 C19 C31 121.5(3) . . ?
C21 C20 C19 122.1(3) . . ?
C21 C20 H20 119.0 . . ?
C19 C20 H20 119.0 . . ?
C20 C21 C22 118.2(3) . . ?
C20 C21 C23 119.2(3) . . ?
C22 C21 C23 122.6(3) . . ?
O2 C22 C17 119.1(3) . . ?
O2 C22 C21 119.5(3) . . ?
C17 C22 C21 121.3(3) . . ?
C24 C23 C21 117.7(3) . . ?
C24 C23 H23A 107.9 . . ?
C21 C23 H23A 107.9 . . ?
C24 C23 H23B 107.9 . . ?
C21 C23 H23B 107.9 . . ?
H23A C23 H23B 107.2 . . ?
C29 C24 C25 117.7(3) . . ?
C29 C24 C23 122.4(3) . . ?
C25 C24 C23 119.9(3) . . ?
C26 C25 C24 121.6(3) . . ?
C26 C25 H25 119.2 . . ?
C24 C25 H25 119.2 . . ?
C25 C26 C27 119.9(3) . . ?
C25 C26 H26 120.0 . . ?
C27 C26 H26 120.0 . . ?
C26 C27 C28 120.3(3) . . ?
C26 C27 H27 119.9 . . ?
C28 C27 H27 119.9 . . ?
C29 C28 C27 118.5(3) . . ?
C29 C28 C30 121.6(3) . . ?
C27 C28 C30 119.8(3) . . ?
O3 C29 C28 119.0(3) . . ?
O3 C29 C24 119.1(3) . . ?
C28 C29 C24 121.8(3) . . ?
C28 C30 C5 117.1(3) . . ?
C28 C30 H30A 108.0 . . ?
C5 C30 H30A 108.0 . . ?
C28 C30 H30B 108.0 . . ?
C5 C30 H30B 108.0 . . ?
H30A C30 H30B 107.3 . . ?
O5 C31 C32 122.2(3) . . ?
O5 C31 C19 116.1(3) . . ?
C32 C31 C19 121.7(3) . . ?
C31 C32 P3 113.3(3) . . ?
C31 C32 H32 123.4 . . ?
P3 C32 H32 123.4 . . ?
C34 C33 C38 118.5(3) . . ?
C34 C33 P1 125.9(3) . . ?
C38 C33 P1 115.6(3) . . ?
C33 C34 C35 120.1(4) . . ?
C33 C34 H34 119.9 . . ?
C35 C34 H34 119.9 . . ?
C36 C35 C34 120.5(4) . . ?
C36 C35 H35 119.7 . . ?
C34 C35 H35 119.7 . . ?
C35 C36 C37 119.8(4) . . ?
C35 C36 H36 120.1 . . ?
C37 C36 H36 120.1 . . ?
C36 C37 C38 120.2(5) . . ?
C36 C37 H37 119.9 . . ?
C38 C37 H37 119.9 . . ?
C33 C38 C37 120.8(4) . . ?
C33 C38 H38 119.6 . . ?
C37 C38 H38 119.6 . . ?
C44 C39 C40 118.5(3) . . ?
C44 C39 P1 119.1(3) . . ?
C40 C39 P1 122.4(3) . . ?
C41 C40 C39 120.0(4) . . ?
C41 C40 H40 120.0 . . ?
C39 C40 H40 120.0 . . ?
C42 C41 C40 120.3(4) . . ?
C42 C41 H41 119.8 . . ?
C40 C41 H41 119.8 . . ?
C43 C42 C41 120.0(4) . . ?
C43 C42 H42 120.0 . . ?
C41 C42 H42 120.0 . . ?
C42 C43 C44 120.3(4) . . ?
C42 C43 H43 119.8 . . ?
C44 C43 H43 119.8 . . ?
C43 C44 C39 120.8(4) . . ?
C43 C44 H44 119.6 . . ?
C39 C44 H44 119.6 . . ?
C46 C45 C50 117.2(3) . . ?
C46 C45 Ni1 120.0(3) . . ?
C50 C45 Ni1 122.7(3) . . ?
C45 C46 C47 121.4(4) . . ?
C45 C46 H46 119.3 . . ?
C47 C46 H46 119.3 . . ?
C48 C47 C46 119.2(4) . . ?
C48 C47 H47 120.4 . . ?
C46 C47 H47 120.4 . . ?
C49 C48 C47 120.6(4) . . ?
C49 C48 H48 119.7 . . ?
C47 C48 H48 119.7 . . ?
C48 C49 C50 119.7(4) . . ?
C48 C49 H49 120.1 . . ?
C50 C49 H49 120.1 . . ?
C49 C50 C45 121.8(4) . . ?
C49 C50 H50 119.1 . . ?
C45 C50 H50 119.1 . . ?
C56 C51 C52 118.0(4) . . ?
C56 C51 P2 120.1(3) . . ?
C52 C51 P2 121.8(3) . . ?
C53 C52 C51 121.0(4) . . ?
C53 C52 H52 119.5 . . ?
C51 C52 H52 119.5 . . ?
C54 C53 C52 120.3(4) . . ?
C54 C53 H53 119.9 . . ?
C52 C53 H53 119.9 . . ?
C55 C54 C53 119.5(4) . . ?
C55 C54 H54 120.3 . . ?
C53 C54 H54 120.3 . . ?
C54 C55 C56 120.7(4) . . ?
C54 C55 H55 119.7 . . ?
C56 C55 H55 119.7 . . ?
C51 C56 C55 120.5(4) . . ?
C51 C56 H56 119.8 . . ?
C55 C56 H56 119.8 . . ?
C58 C57 C62 118.8(4) . . ?
C58 C57 P2 123.6(3) . . ?
C62 C57 P2 117.6(3) . . ?
C59 C58 C57 119.6(5) . . ?
C59 C58 H58 120.2 . . ?
C57 C58 H58 120.2 . . ?
C60 C59 C58 121.3(5) . . ?
C60 C59 H59 119.4 . . ?
C58 C59 H59 119.4 . . ?
C59 C60 C61 119.8(5) . . ?
C59 C60 H60 120.1 . . ?
C61 C60 H60 120.1 . . ?
C60 C61 C62 120.1(5) . . ?
C60 C61 H61 120.0 . . ?
C62 C61 H61 120.0 . . ?
C61 C62 C57 120.5(5) . . ?
C61 C62 H62 119.8 . . ?
C57 C62 H62 119.8 . . ?
C68 C63 C64 116.8(4) . . ?
C68 C63 P3 118.1(4) . . ?
C64 C63 P3 124.9(4) . . ?
C65 C64 C63 120.2(5) . . ?
C65 C64 H64 119.9 . . ?
C63 C64 H64 119.9 . . ?
C66 C65 C64 121.2(5) . . ?
C66 C65 H65 119.4 . . ?
C64 C65 H65 119.4 . . ?
C67 C66 C65 117.1(5) . . ?
C67 C66 H66 121.5 . . ?
C65 C66 H66 121.5 . . ?
C66 C67 C68 122.6(6) . . ?
C66 C67 H67 118.7 . . ?
C68 C67 H67 118.7 . . ?
C63 C68 C67 121.8(5) . . ?
C63 C68 H68 119.1 . . ?
C67 C68 H68 119.1 . . ?
C70 C69 C74 117.3(4) . . ?
C70 C69 P3 120.2(3) . . ?
C74 C69 P3 122.4(4) . . ?
C71 C70 C69 121.7(5) . . ?
C71 C70 H70 119.2 . . ?
C69 C70 H70 119.2 . . ?
C70 C71 C72 120.7(5) . . ?
C70 C71 H71 119.7 . . ?
C72 C71 H71 119.7 . . ?
C73 C72 C71 119.4(5) . . ?
C73 C72 H72 120.3 . . ?
C71 C72 H72 120.3 . . ?
C72 C73 C74 120.3(5) . . ?
C72 C73 H73 119.8 . . ?
C74 C73 H73 119.8 . . ?
C73 C74 C69 120.6(5) . . ?
C73 C74 H74 119.7 . . ?
C69 C74 H74 119.7 . . ?
C80 C75 C76 118.6(6) . . ?
C80 C75 Ni2 121.1(5) . . ?
C76 C75 Ni2 120.2(5) . . ?
C77 C76 C75 121.5(10) . . ?
C77 C76 H76 119.3 . . ?
C75 C76 H76 119.3 . . ?
C78 C77 C76 119.6(11) . . ?
C78 C77 H77 120.2 . . ?
C76 C77 H77 120.2 . . ?
C77 C78 C79 122.1(8) . . ?
C77 C78 H78 119.0 . . ?
C79 C78 H78 119.0 . . ?
C78 C79 C80 117.8(10) . . ?
C78 C79 H79 121.1 . . ?
C80 C79 H79 121.1 . . ?
C75 C80 C79 120.4(10) . . ?
C75 C80 H80 119.8 . . ?
C79 C80 H80 119.8 . . ?
C86 C81 C82 118.9(6) . . ?
C86 C81 P4 121.9(5) . . ?
C82 C81 P4 118.9(4) . . ?
C83 C82 C81 121.5(5) . . ?
C83 C82 H82 119.3 . . ?
C81 C82 H82 119.3 . . ?
C84 C83 C82 119.3(7) . . ?
C84 C83 H83 120.3 . . ?
C82 C83 H83 120.3 . . ?
C85 C84 C83 120.0(7) . . ?
C85 C84 H84 120.0 . . ?
C83 C84 H84 120.0 . . ?
C84 C85 C86 121.5(7) . . ?
C84 C85 H85 119.3 . . ?
C86 C85 H85 119.3 . . ?
C81 C86 C85 118.6(8) . . ?
C81 C86 H86 120.7 . . ?
C85 C86 H86 120.7 . . ?
C88 C87 C92 120.0 . . ?
C88 C87 P4 116.9(3) . . ?
C92 C87 P4 122.9(3) . . ?
C87 C88 C89 120.0 . . ?
C87 C88 H88 120.0 . . ?
C89 C88 H88 120.0 . . ?
C90 C89 C88 120.0 . . ?
C90 C89 H89 120.0 . . ?
C88 C89 H89 120.0 . . ?
C89 C90 C91 120.0 . . ?
C89 C90 H90 120.0 . . ?
C91 C90 H90 120.0 . . ?
C92 C91 C90 120.0 . . ?
C92 C91 H91 120.0 . . ?
C90 C91 H91 120.0 . . ?
C91 C92 C87 120.0 . . ?
C91 C92 H92 120.0 . . ?
C87 C92 H92 120.0 . . ?
C98 C93 C94 118.6(5) . . ?
C98 C93 P4 118.1(3) . . ?
C94 C93 P4 123.3(4) . . ?
C95 C94 C93 119.4(7) . . ?
C95 C94 H94 120.3 . . ?
C93 C94 H94 120.3 . . ?
C96 C95 C94 121.5(6) . . ?
C96 C95 H95 119.3 . . ?
C94 C95 H95 119.3 . . ?
C97 C96 C95 119.9(6) . . ?
C97 C96 H96 120.1 . . ?
C95 C96 H96 120.1 . . ?
C96 C97 C98 119.6(8) . . ?
C96 C97 H97 120.2 . . ?
C98 C97 H97 120.2 . . ?
C93 C98 C97 121.0(6) . . ?
C93 C98 H98 119.5 . . ?
C97 C98 H98 119.5 . . ?
C104 C99 C100 118.4(4) . . ?
C104 C99 P2 124.2(4) . . ?
C100 C99 P2 117.4(3) . . ?
C101 C100 C99 121.2(5) . . ?
C101 C100 H100 119.4 . . ?
C99 C100 H100 119.4 . . ?
C102 C101 C100 119.9(5) . . ?
C102 C101 H101 120.1 . . ?
C100 C101 H101 120.1 . . ?
C103 C102 C101 120.1(5) . . ?
C103 C102 H102 119.9 . . ?
C101 C102 H102 119.9 . . ?
C102 C103 C104 120.9(5) . . ?
C102 C103 H103 119.6 . . ?
C104 C103 H103 119.6 . . ?
C99 C104 C103 119.5(5) . . ?
C99 C104 H104 120.2 . . ?
C103 C104 H104 120.2 . . ?
O1 C105 C106 109.1(4) . . ?
O1 C105 H10A 109.9 . . ?
C106 C105 H10A 109.9 . . ?
O1 C105 H10B 109.9 . . ?
C106 C105 H10B 109.9 . . ?
H10A C105 H10B 108.3 . . ?
C107 C106 C105 110.7(6) . . ?
C107 C106 H10C 109.5 . . ?
C105 C106 H10C 109.5 . . ?
C107 C106 H10D 109.5 . . ?
C105 C106 H10D 109.5 . . ?
H10C C106 H10D 108.1 . . ?
C106 C107 H10E 109.5 . . ?
C106 C107 H10F 109.5 . . ?
H10E C107 H10F 109.5 . . ?
C106 C107 H10G 109.5 . . ?
H10E C107 H10G 109.5 . . ?
H10F C107 H10G 109.5 . . ?
O2 C108 C109 108.6(4) . . ?
O2 C108 H10H 110.0 . . ?
C109 C108 H10H 110.0 . . ?
O2 C108 H10I 110.0 . . ?
C109 C108 H10I 110.0 . . ?
H10H C108 H10I 108.4 . . ?
C110 C109 C108 110.6(13) . . ?
C110 C109 H10J 109.5 . . ?
C108 C109 H10J 109.5 . . ?
C110 C109 H10K 109.5 . . ?
C108 C109 H10K 109.5 . . ?
H10J C109 H10K 108.1 . . ?
C109 C110 H11A 109.5 . . ?
C109 C110 H11B 109.5 . . ?
H11A C110 H11B 109.5 . . ?
C109 C110 H11C 109.5 . . ?
H11A C110 H11C 109.5 . . ?
H11B C110 H11C 109.5 . . ?
O3 C111 C112 108.3(3) . . ?
O3 C111 H11D 110.0 . . ?
C112 C111 H11D 110.0 . . ?
O3 C111 H11E 110.0 . . ?
C112 C111 H11E 110.0 . . ?
H11D C111 H11E 108.4 . . ?
C113 C112 C111 110.9(4) . . ?
C113 C112 H11F 109.5 . . ?
C111 C112 H11F 109.5 . . ?
C113 C112 H11G 109.5 . . ?
C111 C112 H11G 109.5 . . ?
H11F C112 H11G 108.0 . . ?
C112 C113 H11H 109.5 . . ?
C112 C113 H11I 109.5 . . ?
H11H C113 H11I 109.5 . . ?
C112 C113 H11J 109.5 . . ?
H11H C113 H11J 109.5 . . ?
H11I C113 H11J 109.5 . . ?
O4 C114 C115 103.0(7) . . ?
O4 C114 H11K 111.2 . . ?
C115 C114 H11K 111.2 . . ?
O4 C114 H11L 111.2 . . ?
C115 C114 H11L 111.2 . . ?
H11K C114 H11L 109.1 . . ?
C116 C115 C114 107.5(7) . . ?
C116 C115 H11M 110.2 . . ?
C114 C115 H11M 110.2 . . ?
C116 C115 H11N 110.2 . . ?
C114 C115 H11N 110.2 . . ?
H11M C115 H11N 108.5 . . ?
C115 C116 H11O 109.5 . . ?
C115 C116 H11P 109.5 . . ?
H11O C116 H11P 109.5 . . ?
C115 C116 H11Q 109.5 . . ?
H11O C116 H11Q 109.5 . . ?
H11P C116 H11Q 109.5 . . ?

loop_
_geom_bond_atom_site_label_1
_geom_bond_atom_site_label_2
_geom_bond_distance
_geom_bond_site_symmetry_2
_geom_bond_publ_flag
Ni1 C45 1.893(3) . ?
Ni1 O6 1.919(2) . ?
Ni1 P1 2.1730(9) . ?
Ni1 P2 2.2255(9) . ?
Ni2 C75 1.890(5) . ?
Ni2 O5 1.910(3) . ?
Ni2 P3 2.1645(12) . ?
Ni2 P4 2.1995(12) . ?
P1 C1 1.754(3) . ?
P1 C39 1.824(4) . ?
P1 C33 1.833(3) . ?
P2 C57 1.815(4) . ?
P2 C99 1.825(4) . ?
P2 C51 1.834(4) . ?
P3 C32 1.754(4) . ?
P3 C69 1.816(5) . ?
P3 C63 1.822(4) . ?
P4 C87 1.799(4) . ?
P4 C93 1.821(5) . ?
P4 C81 1.824(5) . ?
O1 C6 1.386(4) . ?
O1 C105 1.462(6) . ?
O2 C22 1.384(4) . ?
O2 C108 1.416(6) . ?
O3 C29 1.389(4) . ?
O3 C111 1.439(5) . ?
O4 C114 1.370(8) . ?
O4 C15 1.376(4) . ?
O6 C2 1.308(4) . ?
O5 C31 1.304(4) . ?
C1 C2 1.371(5) . ?
C1 H1 0.9500 . ?
C2 C3 1.490(4) . ?
C3 C8 1.398(5) . ?
C3 C4 1.399(5) . ?
C4 C5 1.387(5) . ?
C4 H4 0.9500 . ?
C5 C6 1.394(5) . ?
C5 C30 1.522(5) . ?
C6 C7 1.396(6) . ?
C7 C8 1.400(5) . ?
C7 C9 1.509(5) . ?
C8 H8 0.9500 . ?
C9 C10 1.524(5) . ?
C9 H9A 0.9900 . ?
C9 H9B 0.9900 . ?
C10 C15 1.391(5) . ?
C10 C11 1.395(5) . ?
C11 C12 1.372(6) . ?
C11 H11 0.9500 . ?
C12 C13 1.373(6) . ?
C12 H12 0.9500 . ?
C13 C14 1.389(5) . ?
C13 H13 0.9500 . ?
C14 C15 1.399(5) . ?
C14 C16 1.516(5) . ?
C16 C17 1.521(5) . ?
C16 H16A 0.9900 . ?
C16 H16B 0.9900 . ?
C17 C22 1.389(5) . ?
C17 C18 1.392(5) . ?
C18 C19 1.393(5) . ?
C18 H18 0.9500 . ?
C19 C20 1.395(5) . ?
C19 C31 1.496(5) . ?
C20 C21 1.388(5) . ?
C20 H20 0.9500 . ?
C21 C22 1.401(5) . ?
C21 C23 1.512(5) . ?
C23 C24 1.511(5) . ?
C23 H23A 0.9900 . ?
C23 H23B 0.9900 . ?
C24 C29 1.392(5) . ?
C24 C25 1.401(5) . ?
C25 C26 1.368(6) . ?
C25 H25 0.9500 . ?
C26 C27 1.391(5) . ?
C26 H26 0.9500 . ?
C27 C28 1.401(5) . ?
C27 H27 0.9500 . ?
C28 C29 1.391(5) . ?
C28 C30 1.511(5) . ?
C30 H30A 0.9900 . ?
C30 H30B 0.9900 . ?
C31 C32 1.367(5) . ?
C32 H32 0.9500 . ?
C33 C34 1.385(5) . ?
C33 C38 1.392(6) . ?
C34 C35 1.403(6) . ?
C34 H34 0.9500 . ?
C35 C36 1.371(7) . ?
C35 H35 0.9500 . ?
C36 C37 1.373(7) . ?
C36 H36 0.9500 . ?
C37 C38 1.392(6) . ?
C37 H37 0.9500 . ?
C38 H38 0.9500 . ?
C39 C44 1.392(5) . ?
C39 C40 1.398(5) . ?
C40 C41 1.394(6) . ?
C40 H40 0.9500 . ?
C41 C42 1.377(7) . ?
C41 H41 0.9500 . ?
C42 C43 1.373(7) . ?
C42 H42 0.9500 . ?
C43 C44 1.382(6) . ?
C43 H43 0.9500 . ?
C44 H44 0.9500 . ?
C45 C46 1.395(5) . ?
C45 C50 1.398(5) . ?
C46 C47 1.400(6) . ?
C46 H46 0.9500 . ?
C47 C48 1.389(8) . ?
C47 H47 0.9500 . ?
C48 C49 1.366(8) . ?
C48 H48 0.9500 . ?
C49 C50 1.390(6) . ?
C49 H49 0.9500 . ?
C50 H50 0.9500 . ?
C51 C56 1.382(6) . ?
C51 C52 1.389(5) . ?
C52 C53 1.387(6) . ?
C52 H52 0.9500 . ?
C53 C54 1.371(7) . ?
C53 H53 0.9500 . ?
C54 C55 1.368(7) . ?
C54 H54 0.9500 . ?
C55 C56 1.394(6) . ?
C55 H55 0.9500 . ?
C56 H56 0.9500 . ?
C57 C58 1.387(6) . ?
C57 C62 1.388(6) . ?
C58 C59 1.378(7) . ?
C58 H58 0.9500 . ?
C59 C60 1.355(9) . ?
C59 H59 0.9500 . ?
C60 C61 1.373(9) . ?
C60 H60 0.9500 . ?
C61 C62 1.374(7) . ?
C61 H61 0.9500 . ?
C62 H62 0.9500 . ?
C63 C68 1.334(7) . ?
C63 C64 1.396(6) . ?
C64 C65 1.393(7) . ?
C64 H64 0.9500 . ?
C65 C66 1.365(8) . ?
C65 H65 0.9500 . ?
C66 C67 1.332(8) . ?
C66 H66 0.9500 . ?
C67 C68 1.380(9) . ?
C67 H67 0.9500 . ?
C68 H68 0.9500 . ?
C69 C70 1.394(7) . ?
C69 C74 1.409(6) . ?
C70 C71 1.363(8) . ?
C70 H70 0.9500 . ?
C71 C72 1.380(9) . ?
C71 H71 0.9500 . ?
C72 C73 1.378(9) . ?
C72 H72 0.9500 . ?
C73 C74 1.387(7) . ?
C73 H73 0.9500 . ?
C74 H74 0.9500 . ?
C75 C80 1.378(9) . ?
C75 C76 1.402(9) . ?
C76 C77 1.377(10) . ?
C76 H76 0.9500 . ?
C77 C78 1.36(2) . ?
C77 H77 0.9500 . ?
C78 C79 1.39(2) . ?
C78 H78 0.9500 . ?
C79 C80 1.436(11) . ?
C79 H79 0.9500 . ?
C80 H80 0.9500 . ?
C81 C86 1.363(8) . ?
C81 C82 1.400(7) . ?
C82 C83 1.373(7) . ?
C82 H82 0.9500 . ?
C83 C84 1.362(11) . ?
C83 H83 0.9500 . ?
C84 C85 1.358(15) . ?
C84 H84 0.9500 . ?
C85 C86 1.408(12) . ?
C85 H85 0.9500 . ?
C86 H86 0.9500 . ?
C87 C88 1.389(3) . ?
C87 C92 1.389(3) . ?
C88 C89 1.389(3) . ?
C88 H88 0.9500 . ?
C89 C90 1.389(3) . ?
C89 H89 0.9500 . ?
C90 C91 1.389(3) . ?
C90 H90 0.9500 . ?
C91 C92 1.389(3) . ?
C91 H91 0.9500 . ?
C92 H92 0.9500 . ?
C93 C98 1.379(7) . ?
C93 C94 1.387(6) . ?
C94 C95 1.386(10) . ?
C94 H94 0.9500 . ?
C95 C96 1.364(14) . ?
C95 H95 0.9500 . ?
C96 C97 1.358(12) . ?
C96 H96 0.9500 . ?
C97 C98 1.398(8) . ?
C97 H97 0.9500 . ?
C98 H98 0.9500 . ?
C99 C104 1.387(6) . ?
C99 C100 1.394(6) . ?
C100 C101 1.383(7) . ?
C100 H100 0.9500 . ?
C101 C102 1.379(9) . ?
C101 H101 0.9500 . ?
C102 C103 1.353(9) . ?
C102 H102 0.9500 . ?
C103 C104 1.413(7) . ?
C103 H103 0.9500 . ?
C104 H104 0.9500 . ?
C105 C106 1.536(7) . ?
C105 H10A 0.9900 . ?
C105 H10B 0.9900 . ?
C106 C107 1.453(9) . ?
C106 H10C 0.9900 . ?
C106 H10D 0.9900 . ?
C107 H10E 0.9800 . ?
C107 H10F 0.9800 . ?
C107 H10G 0.9800 . ?
C108 C109 1.541(10) . ?
C108 H10H 0.9900 . ?
C108 H10I 0.9900 . ?
C109 C110 1.256(17) . ?
C109 H10J 0.9900 . ?
C109 H10K 0.9900 . ?
C110 H11A 0.9800 . ?
C110 H11B 0.9800 . ?
C110 H11C 0.9800 . ?
C111 C112 1.515(6) . ?
C111 H11D 0.9900 . ?
C111 H11E 0.9900 . ?
C112 C113 1.515(7) . ?
C112 H11F 0.9900 . ?
C112 H11G 0.9900 . ?
C113 H11H 0.9800 . ?
C113 H11I 0.9800 . ?
C113 H11J 0.9800 . ?
C114 C115 1.647(10) . ?
C114 H11K 0.9900 . ?
C114 H11L 0.9900 . ?
C115 C116 1.365(10) . ?
C115 H11M 0.9900 . ?
C115 H11N 0.9900 . ?
C116 H11O 0.9800 . ?
C116 H11P 0.9800 . ?
C116 H11Q 0.9800 . ?

loop_
_geom_torsion_atom_site_label_1
_geom_torsion_atom_site_label_2
_geom_torsion_atom_site_label_3
_geom_torsion_atom_site_label_4
_geom_torsion
_geom_torsion_site_symmetry_1
_geom_torsion_site_symmetry_2
_geom_torsion_site_symmetry_3
_geom_torsion_site_symmetry_4
_geom_torsion_publ_flag
C45 Ni1 P1 C1 -171.18(16) . . . . ?
O6 Ni1 P1 C1 3.28(14) . . . . ?
P2 Ni1 P1 C1 44.6(7) . . . . ?
C45 Ni1 P1 C39 -51.62(17) . . . . ?
O6 Ni1 P1 C39 122.84(15) . . . . ?
P2 Ni1 P1 C39 164.2(7) . . . . ?
C45 Ni1 P1 C33 76.21(17) . . . . ?
O6 Ni1 P1 C33 -109.33(15) . . . . ?
P2 Ni1 P1 C33 -68.0(7) . . . . ?
C45 Ni1 P2 C57 77.98(18) . . . . ?
O6 Ni1 P2 C57 -96.66(16) . . . . ?
P1 Ni1 P2 C57 -137.9(7) . . . . ?
C45 Ni1 P2 C99 -166.43(18) . . . . ?
O6 Ni1 P2 C99 18.92(16) . . . . ?
P1 Ni1 P2 C99 -22.3(7) . . . . ?
C45 Ni1 P2 C51 -45.67(18) . . . . ?
O6 Ni1 P2 C51 139.69(16) . . . . ?
P1 Ni1 P2 C51 98.4(7) . . . . ?
C75 Ni2 P3 C32 -176.9(3) . . . . ?
O5 Ni2 P3 C32 0.81(18) . . . . ?
P4 Ni2 P3 C32 72.5(5) . . . . ?
C75 Ni2 P3 C69 -59.3(3) . . . . ?
O5 Ni2 P3 C69 118.39(18) . . . . ?
P4 Ni2 P3 C69 -169.9(5) . . . . ?
C75 Ni2 P3 C63 69.4(3) . . . . ?
O5 Ni2 P3 C63 -112.90(18) . . . . ?
P4 Ni2 P3 C63 -41.2(5) . . . . ?
C75 Ni2 P4 C87 -155.2(3) . . . . ?
O5 Ni2 P4 C87 26.9(2) . . . . ?
P3 Ni2 P4 C87 -44.6(5) . . . . ?
C75 Ni2 P4 C93 84.6(3) . . . . ?
O5 Ni2 P4 C93 -93.36(17) . . . . ?
P3 Ni2 P4 C93 -164.8(5) . . . . ?
C75 Ni2 P4 C81 -35.8(3) . . . . ?
O5 Ni2 P4 C81 146.2(2) . . . . ?
P3 Ni2 P4 C81 74.8(5) . . . . ?
C45 Ni1 O6 C2 45.0(11) . . . . ?
P1 Ni1 O6 C2 -2.8(2) . . . . ?
P2 Ni1 O6 C2 179.4(2) . . . . ?
C75 Ni2 O5 C31 44(4) . . . . ?
P3 Ni2 O5 C31 -1.2(3) . . . . ?
P4 Ni2 O5 C31 -175.9(3) . . . . ?
C39 P1 C1 C2 -132.5(3) . . . . ?
C33 P1 C1 C2 114.5(3) . . . . ?
Ni1 P1 C1 C2 -3.9(3) . . . . ?
Ni1 O6 C2 C1 0.7(4) . . . . ?
Ni1 O6 C2 C3 179.1(2) . . . . ?
P1 C1 C2 O6 2.6(4) . . . . ?
P1 C1 C2 C3 -175.7(2) . . . . ?
O6 C2 C3 C8 -11.6(4) . . . . ?
C1 C2 C3 C8 166.8(3) . . . . ?
O6 C2 C3 C4 170.9(3) . . . . ?
C1 C2 C3 C4 -10.7(5) . . . . ?
C8 C3 C4 C5 -0.8(5) . . . . ?
C2 C3 C4 C5 176.8(3) . . . . ?
C3 C4 C5 C6 0.1(5) . . . . ?
C3 C4 C5 C30 179.5(3) . . . . ?
C105 O1 C6 C5 -77.9(5) . . . . ?
C105 O1 C6 C7 105.2(4) . . . . ?
C4 C5 C6 O1 -176.7(3) . . . . ?
C30 C5 C6 O1 3.9(5) . . . . ?
C4 C5 C6 C7 0.1(5) . . . . ?
C30 C5 C6 C7 -179.3(3) . . . . ?
O1 C6 C7 C8 177.3(3) . . . . ?
C5 C6 C7 C8 0.5(5) . . . . ?
O1 C6 C7 C9 -5.5(5) . . . . ?
C5 C6 C7 C9 177.6(3) . . . . ?
C4 C3 C8 C7 1.3(5) . . . . ?
C2 C3 C8 C7 -176.3(3) . . . . ?
C6 C7 C8 C3 -1.2(5) . . . . ?
C9 C7 C8 C3 -178.4(3) . . . . ?
C6 C7 C9 C10 61.6(6) . . . . ?
C8 C7 C9 C10 -121.2(4) . . . . ?
C7 C9 C10 C15 30.2(7) . . . . ?
C7 C9 C10 C11 -150.8(4) . . . . ?
C15 C10 C11 C12 -1.6(7) . . . . ?
C9 C10 C11 C12 179.4(5) . . . . ?
C10 C11 C12 C13 1.3(8) . . . . ?
C11 C12 C13 C14 0.3(8) . . . . ?
C12 C13 C14 C15 -1.5(7) . . . . ?
C12 C13 C14 C16 176.8(5) . . . . ?
C114 O4 C15 C10 90.7(5) . . . . ?
C114 O4 C15 C14 -94.6(5) . . . . ?
C11 C10 C15 O4 174.8(4) . . . . ?
C9 C10 C15 O4 -6.2(6) . . . . ?
C11 C10 C15 C14 0.3(6) . . . . ?
C9 C10 C15 C14 179.3(4) . . . . ?
C13 C14 C15 O4 -173.3(4) . . . . ?
C16 C14 C15 O4 8.6(6) . . . . ?
C13 C14 C15 C10 1.2(6) . . . . ?
C16 C14 C15 C10 -177.0(4) . . . . ?
C13 C14 C16 C17 148.4(4) . . . . ?
C15 C14 C16 C17 -33.5(7) . . . . ?
C14 C16 C17 C22 -59.0(6) . . . . ?
C14 C16 C17 C18 122.6(4) . . . . ?
C22 C17 C18 C19 0.7(5) . . . . ?
C16 C17 C18 C19 179.1(3) . . . . ?
C17 C18 C19 C20 -0.4(5) . . . . ?
C17 C18 C19 C31 177.6(3) . . . . ?
C18 C19 C20 C21 -0.1(5) . . . . ?
C31 C19 C20 C21 -178.2(3) . . . . ?
C19 C20 C21 C22 0.4(5) . . . . ?
C19 C20 C21 C23 -177.8(3) . . . . ?
C108 O2 C22 C17 -93.4(6) . . . . ?
C108 O2 C22 C21 90.0(6) . . . . ?
C18 C17 C22 O2 -176.9(3) . . . . ?
C16 C17 C22 O2 4.7(5) . . . . ?
C18 C17 C22 C21 -0.4(5) . . . . ?
C16 C17 C22 C21 -178.8(3) . . . . ?
C20 C21 C22 O2 176.3(3) . . . . ?
C23 C21 C22 O2 -5.5(5) . . . . ?
C20 C21 C22 C17 -0.2(5) . . . . ?
C23 C21 C22 C17 178.0(3) . . . . ?
C20 C21 C23 C24 -127.8(4) . . . . ?
C22 C21 C23 C24 54.0(5) . . . . ?
C21 C23 C24 C29 50.6(5) . . . . ?
C21 C23 C24 C25 -130.7(4) . . . . ?
C29 C24 C25 C26 -2.1(6) . . . . ?
C23 C24 C25 C26 179.2(4) . . . . ?
C24 C25 C26 C27 -1.3(6) . . . . ?
C25 C26 C27 C28 1.9(6) . . . . ?
C26 C27 C28 C29 0.8(6) . . . . ?
C26 C27 C28 C30 177.3(4) . . . . ?
C111 O3 C29 C28 -93.7(4) . . . . ?
C111 O3 C29 C24 88.3(4) . . . . ?
C27 C28 C29 O3 177.7(3) . . . . ?
C30 C28 C29 O3 1.3(5) . . . . ?
C27 C28 C29 C24 -4.4(6) . . . . ?
C30 C28 C29 C24 179.3(4) . . . . ?
C25 C24 C29 O3 -177.1(3) . . . . ?
C23 C24 C29 O3 1.6(5) . . . . ?
C25 C24 C29 C28 4.9(5) . . . . ?
C23 C24 C29 C28 -176.4(4) . . . . ?
C29 C28 C30 C5 -54.1(5) . . . . ?
C27 C28 C30 C5 129.5(4) . . . . ?
C4 C5 C30 C28 128.3(4) . . . . ?
C6 C5 C30 C28 -52.3(5) . . . . ?
Ni2 O5 C31 C32 1.3(5) . . . . ?
Ni2 O5 C31 C19 -178.8(2) . . . . ?
C18 C19 C31 O5 -16.5(5) . . . . ?
C20 C19 C31 O5 161.6(3) . . . . ?
C18 C19 C31 C32 163.4(4) . . . . ?
C20 C19 C31 C32 -18.6(5) . . . . ?
O5 C31 C32 P3 -0.4(5) . . . . ?
C19 C31 C32 P3 179.7(3) . . . . ?
C69 P3 C32 C31 -126.6(3) . . . . ?
C63 P3 C32 C31 119.2(3) . . . . ?
Ni2 P3 C32 C31 -0.5(3) . . . . ?
C1 P1 C33 C34 135.5(3) . . . . ?
C39 P1 C33 C34 19.7(4) . . . . ?
Ni1 P1 C33 C34 -116.3(3) . . . . ?
C1 P1 C33 C38 -44.5(4) . . . . ?
C39 P1 C33 C38 -160.3(3) . . . . ?
Ni1 P1 C33 C38 63.7(3) . . . . ?
C38 C33 C34 C35 -0.9(6) . . . . ?
P1 C33 C34 C35 179.1(3) . . . . ?
C33 C34 C35 C36 0.1(6) . . . . ?
C34 C35 C36 C37 0.6(8) . . . . ?
C35 C36 C37 C38 -0.6(9) . . . . ?
C34 C33 C38 C37 0.9(7) . . . . ?
P1 C33 C38 C37 -179.1(4) . . . . ?
C36 C37 C38 C33 -0.1(9) . . . . ?
C1 P1 C39 C44 2.6(4) . . . . ?
C33 P1 C39 C44 116.5(3) . . . . ?
Ni1 P1 C39 C44 -112.0(3) . . . . ?
C1 P1 C39 C40 -176.7(3) . . . . ?
C33 P1 C39 C40 -62.9(3) . . . . ?
Ni1 P1 C39 C40 68.7(3) . . . . ?
C44 C39 C40 C41 -0.9(6) . . . . ?
P1 C39 C40 C41 178.5(3) . . . . ?
C39 C40 C41 C42 0.4(6) . . . . ?
C40 C41 C42 C43 0.3(7) . . . . ?
C41 C42 C43 C44 -0.6(8) . . . . ?
C42 C43 C44 C39 0.1(7) . . . . ?
C40 C39 C44 C43 0.6(6) . . . . ?
P1 C39 C44 C43 -178.8(4) . . . . ?
O6 Ni1 C45 C46 54.1(11) . . . . ?
P1 Ni1 C45 C46 101.7(3) . . . . ?
P2 Ni1 C45 C46 -80.2(3) . . . . ?
O6 Ni1 C45 C50 -121.7(9) . . . . ?
P1 Ni1 C45 C50 -74.1(3) . . . . ?
P2 Ni1 C45 C50 104.1(3) . . . . ?
C50 C45 C46 C47 1.9(5) . . . . ?
Ni1 C45 C46 C47 -174.1(3) . . . . ?
C45 C46 C47 C48 -0.7(6) . . . . ?
C46 C47 C48 C49 -1.3(7) . . . . ?
C47 C48 C49 C50 2.0(7) . . . . ?
C48 C49 C50 C45 -0.8(7) . . . . ?
C46 C45 C50 C49 -1.2(6) . . . . ?
Ni1 C45 C50 C49 174.7(3) . . . . ?
C57 P2 C51 C56 -80.5(4) . . . . ?
C99 P2 C51 C56 171.6(4) . . . . ?
Ni1 P2 C51 C56 46.0(4) . . . . ?
C57 P2 C51 C52 99.0(4) . . . . ?
C99 P2 C51 C52 -8.8(4) . . . . ?
Ni1 P2 C51 C52 -134.5(3) . . . . ?
C56 C51 C52 C53 -1.9(6) . . . . ?
P2 C51 C52 C53 178.6(3) . . . . ?
C51 C52 C53 C54 0.0(7) . . . . ?
C52 C53 C54 C55 1.7(8) . . . . ?
C53 C54 C55 C56 -1.4(9) . . . . ?
C52 C51 C56 C55 2.2(7) . . . . ?
P2 C51 C56 C55 -178.3(4) . . . . ?
C54 C55 C56 C51 -0.5(9) . . . . ?
C99 P2 C57 C58 96.2(4) . . . . ?
C51 P2 C57 C58 -9.7(5) . . . . ?
Ni1 P2 C57 C58 -143.4(4) . . . . ?
C99 P2 C57 C62 -82.0(4) . . . . ?
C51 P2 C57 C62 172.2(4) . . . . ?
Ni1 P2 C57 C62 38.5(4) . . . . ?
C62 C57 C58 C59 0.9(8) . . . . ?
P2 C57 C58 C59 -177.2(5) . . . . ?
C57 C58 C59 C60 -1.5(10) . . . . ?
C58 C59 C60 C61 1.8(12) . . . . ?
C59 C60 C61 C62 -1.5(11) . . . . ?
C60 C61 C62 C57 0.9(9) . . . . ?
C58 C57 C62 C61 -0.7(8) . . . . ?
P2 C57 C62 C61 177.6(4) . . . . ?
C32 P3 C63 C68 -40.5(6) . . . . ?
C69 P3 C63 C68 -156.1(6) . . . . ?
Ni2 P3 C63 C68 68.5(6) . . . . ?
C32 P3 C63 C64 144.8(4) . . . . ?
C69 P3 C63 C64 29.2(5) . . . . ?
Ni2 P3 C63 C64 -106.2(4) . . . . ?
C68 C63 C64 C65 4.1(9) . . . . ?
P3 C63 C64 C65 178.9(4) . . . . ?
C63 C64 C65 C66 0.2(10) . . . . ?
C64 C65 C66 C67 -4.5(11) . . . . ?
C65 C66 C67 C68 4.6(15) . . . . ?
C64 C63 C68 C67 -4.1(13) . . . . ?
P3 C63 C68 C67 -179.3(8) . . . . ?
C66 C67 C68 C63 -0.3(17) . . . . ?
C32 P3 C69 C70 1.7(4) . . . . ?
C63 P3 C69 C70 116.4(4) . . . . ?
Ni2 P3 C69 C70 -111.1(4) . . . . ?
C32 P3 C69 C74 178.7(4) . . . . ?
C63 P3 C69 C74 -66.6(4) . . . . ?
Ni2 P3 C69 C74 65.9(4) . . . . ?
C74 C69 C70 C71 1.6(7) . . . . ?
P3 C69 C70 C71 178.7(4) . . . . ?
C69 C70 C71 C72 -2.2(9) . . . . ?
C70 C71 C72 C73 1.8(9) . . . . ?
C71 C72 C73 C74 -0.9(9) . . . . ?
C72 C73 C74 C69 0.3(8) . . . . ?
C70 C69 C74 C73 -0.6(7) . . . . ?
P3 C69 C74 C73 -177.7(4) . . . . ?
O5 Ni2 C75 C80 -127(3) . . . . ?
P3 Ni2 C75 C80 -81.9(5) . . . . ?
P4 Ni2 C75 C80 92.9(5) . . . . ?
O5 Ni2 C75 C76 52(4) . . . . ?
P3 Ni2 C75 C76 97.8(5) . . . . ?
P4 Ni2 C75 C76 -87.5(5) . . . . ?
C80 C75 C76 C77 -0.6(10) . . . . ?
Ni2 C75 C76 C77 179.8(6) . . . . ?
C75 C76 C77 C78 1.1(13) . . . . ?
C76 C77 C78 C79 -1.6(17) . . . . ?
C77 C78 C79 C80 1.5(17) . . . . ?
C76 C75 C80 C79 0.5(11) . . . . ?
Ni2 C75 C80 C79 -179.9(6) . . . . ?
C78 C79 C80 C75 -0.9(14) . . . . ?
C87 P4 C81 C86 32.2(10) . . . . ?
C93 P4 C81 C86 144.5(10) . . . . ?
Ni2 P4 C81 C86 -88.8(10) . . . . ?
C87 P4 C81 C82 -155.0(5) . . . . ?
C93 P4 C81 C82 -42.8(6) . . . . ?
Ni2 P4 C81 C82 84.0(5) . . . . ?
C86 C81 C82 C83 -0.9(12) . . . . ?
P4 C81 C82 C83 -173.8(6) . . . . ?
C81 C82 C83 C84 2.2(14) . . . . ?
C82 C83 C84 C85 0(2) . . . . ?
C83 C84 C85 C86 -3(3) . . . . ?
C82 C81 C86 C85 -2(2) . . . . ?
P4 C81 C86 C85 170.4(13) . . . . ?
C84 C85 C86 C81 4(3) . . . . ?
C93 P4 C87 C88 170.2(2) . . . . ?
C81 P4 C87 C88 -80.5(3) . . . . ?
Ni2 P4 C87 C88 45.3(2) . . . . ?
C93 P4 C87 C92 -5.0(3) . . . . ?
C81 P4 C87 C92 104.3(3) . . . . ?
Ni2 P4 C87 C92 -129.9(2) . . . . ?
C92 C87 C88 C89 0.0 . . . . ?
P4 C87 C88 C89 -175.3(3) . . . . ?
C87 C88 C89 C90 0.0 . . . . ?
C88 C89 C90 C91 0.0 . . . . ?
C89 C90 C91 C92 0.0 . . . . ?
C90 C91 C92 C87 0.0 . . . . ?
C88 C87 C92 C91 0.0 . . . . ?
P4 C87 C92 C91 175.0(3) . . . . ?
C87 P4 C93 C98 -114.9(4) . . . . ?
C81 P4 C93 C98 133.8(4) . . . . ?
Ni2 P4 C93 C98 6.2(4) . . . . ?
C87 P4 C93 C94 65.1(4) . . . . ?
C81 P4 C93 C94 -46.2(5) . . . . ?
Ni2 P4 C93 C94 -173.8(4) . . . . ?
C98 C93 C94 C95 0.5(8) . . . . ?
P4 C93 C94 C95 -179.6(5) . . . . ?
C93 C94 C95 C96 -0.9(10) . . . . ?
C94 C95 C96 C97 0.1(12) . . . . ?
C95 C96 C97 C98 1.2(12) . . . . ?
C94 C93 C98 C97 0.8(8) . . . . ?
P4 C93 C98 C97 -179.2(5) . . . . ?
C96 C97 C98 C93 -1.6(10) . . . . ?
C57 P2 C99 C104 -0.7(4) . . . . ?
C51 P2 C99 C104 107.3(4) . . . . ?
Ni1 P2 C99 C104 -120.3(3) . . . . ?
C57 P2 C99 C100 -179.0(3) . . . . ?
C51 P2 C99 C100 -70.9(3) . . . . ?
Ni1 P2 C99 C100 61.5(3) . . . . ?
C104 C99 C100 C101 -1.8(7) . . . . ?
P2 C99 C100 C101 176.6(4) . . . . ?
C99 C100 C101 C102 2.1(8) . . . . ?
C100 C101 C102 C103 -1.5(9) . . . . ?
C101 C102 C103 C104 0.7(9) . . . . ?
C100 C99 C104 C103 0.9(7) . . . . ?
P2 C99 C104 C103 -177.3(4) . . . . ?
C102 C103 C104 C99 -0.4(8) . . . . ?
C6 O1 C105 C106 178.6(4) . . . . ?
O1 C105 C106 C107 75.6(6) . . . . ?
C22 O2 C108 C109 -176.7(7) . . . . ?
O2 C108 C109 C110 -66.4(13) . . . . ?
C29 O3 C111 C112 178.9(3) . . . . ?
O3 C111 C112 C113 -178.0(4) . . . . ?
C15 O4 C114 C115 177.6(3) . . . . ?
O4 C114 C115 C116 -170.9(5) . . . . ?
